data_7020751
loop_
_publ_author_name
'Fanjul, Tamara'
'Eastham, Graham'
'Floure, Joelle'
'Forrest, Sebastian J. K.'
'Haddow, Mairi F.'
'Hamilton, Alex'
'Pringle, Paul G.'
'Orpen, A. Guy'
'Waugh, Mark'

_publ_section_title
;
 Interplay of bite angle and cone angle effects. A comparison between
 o-C6H4(CH2PR2)(PR'2) and o-C6H4(CH2PR2)(CH2PR'2) as ligands for
 Pd-catalysed ethene hydromethoxycarbonylation.
;
_journal_issue 1
_journal_name_full 'Dalton transactions (Cambridge, England : 2003)'
_journal_page_first 100
_journal_page_last 115
_journal_paper_doi 10.1039/c2dt31913f
_journal_volume 42
_journal_year 2013
_chemical_formula_moiety 'C24 H44 Cl2 P2 Pt, C H Cl3'
_chemical_formula_sum 'C25 H45 Cl5 P2 Pt'
_chemical_formula_weight 779.89
_chemical_name_systematic
;
?
;
_space_group_IT_number 14
_space_group_name_H-M_alt 'P 1 21/c 1'
_symmetry_cell_setting monoclinic
_symmetry_space_group_name_Hall '-P 2ybc'
_symmetry_space_group_name_H-M 'P 1 21/c 1'
_atom_sites_solution_hydrogens geom
_atom_sites_solution_primary direct
_atom_sites_solution_secondary difmap
_audit_creation_method SHELXL-97
_cell_angle_alpha 90.00
_cell_angle_beta 95.723(2)
_cell_angle_gamma 90.00
_cell_formula_units_Z 4
_cell_length_a 7.4494(2)
_cell_length_b 22.2352(7)
_cell_length_c 18.5251(6)
_cell_measurement_reflns_used 4969
_cell_measurement_temperature 120(2)
_cell_measurement_theta_max 23.38
_cell_measurement_theta_min 2.75
_cell_volume 3053.18(16)
_computing_cell_refinement 'Apex II (Bruker, 2008)'
_computing_data_collection 'Apex II (Bruker, 2008)'
_computing_data_reduction 'SAINT V7.68A (Bruker, 2010)'
_computing_structure_refinement 'SHELXL-97 (Sheldrick, 2008)'
_computing_structure_solution 'SHELXS-97 (Sheldrick, 2008)'
_diffrn_ambient_temperature 120(2)
_diffrn_measured_fraction_theta_full 0.962
_diffrn_measured_fraction_theta_max 0.962
_diffrn_measurement_device_type 'Bruker Apex II kappa CCD area detector'
_diffrn_measurement_method 'phi and omega scans'
_diffrn_radiation_monochromator graphite
_diffrn_radiation_source 'fine-focus sealed tube'
_diffrn_radiation_type MoK\a
_diffrn_radiation_wavelength 0.71073
_diffrn_reflns_av_R_equivalents 0.0000
_diffrn_reflns_av_sigmaI/netI 0.1388
_diffrn_reflns_limit_h_max 10
_diffrn_reflns_limit_h_min -11
_diffrn_reflns_limit_k_max 33
_diffrn_reflns_limit_k_min 0
_diffrn_reflns_limit_l_max 27
_diffrn_reflns_limit_l_min 0
_diffrn_reflns_number 10671
_diffrn_reflns_theta_full 32.43
_diffrn_reflns_theta_max 32.43
_diffrn_reflns_theta_min 2.39
_exptl_absorpt_coefficient_mu 5.152
_exptl_absorpt_correction_T_max 0.434574
_exptl_absorpt_correction_T_min 0.223543
_exptl_absorpt_correction_type multi-scan
_exptl_absorpt_process_details 'TWINABS 2008/4'
_exptl_crystal_colour colourless
_exptl_crystal_density_diffrn 1.697
_exptl_crystal_density_method 'not measured'
_exptl_crystal_description plate
_exptl_crystal_F_000 1552
_exptl_crystal_size_max 0.4
_exptl_crystal_size_mid 0.4
_exptl_crystal_size_min 0.05
_refine_diff_density_max 5.077
_refine_diff_density_min -4.063
_refine_diff_density_rms 0.313
_refine_ls_extinction_method none
_refine_ls_goodness_of_fit_ref 1.075
_refine_ls_hydrogen_treatment constr
_refine_ls_matrix_type full
_refine_ls_number_parameters 311
_refine_ls_number_reflns 10671
_refine_ls_number_restraints 0
_refine_ls_restrained_S_all 1.075
_refine_ls_R_factor_all 0.1424
_refine_ls_R_factor_gt 0.0837
_refine_ls_shift/su_max 0.001
_refine_ls_shift/su_mean 0.000
_refine_ls_structure_factor_coef Fsqd
_refine_ls_weighting_details 'calc w=1/[\s^2^(Fo^2^)+(0.0715P)^2^+15.6251P] where P=(Fo^2^+2Fc^2^)/3'
_refine_ls_weighting_scheme calc
_refine_ls_wR_factor_gt 0.1602
_refine_ls_wR_factor_ref 0.1808
_reflns_number_gt 6997
_reflns_number_total 10671
_reflns_threshold_expression >2sigma(I)
_cod_data_source_file c2dt31913f.txt
_cod_data_source_block 1
_cod_database_code 7020751

loop_
_symmetry_equiv_pos_as_xyz
'x, y, z'
'-x, y+1/2, -z+1/2'
'-x, -y, -z'
'x, -y-1/2, z-1/2'

loop_
_atom_site_label
_atom_site_type_symbol
_atom_site_fract_x
_atom_site_fract_y
_atom_site_fract_z
_atom_site_U_iso_or_equiv
_atom_site_adp_type
_atom_site_occupancy
_atom_site_symmetry_multiplicity
_atom_site_calc_flag
_atom_site_refinement_flags
Pt1 Pt 0.57262(5) 0.649781(18) 0.740173(19) 0.02484(10) Uani 1 1 d .
P1 P 0.7567(5) 0.57709(12) 0.79163(15) 0.0331(7) Uani 1 1 d .
P2 P 0.7434(3) 0.73616(10) 0.75421(13) 0.0203(5) Uani 1 1 d .
Cl1 Cl 0.3462(4) 0.70388(16) 0.66921(16) 0.0451(8) Uani 1 1 d .
Cl2 Cl 0.3516(6) 0.57629(18) 0.7212(2) 0.0635(11) Uani 1 1 d .
C1 C 0.9921(16) 0.5963(5) 0.8187(6) 0.038(3) Uani 1 1 d .
H1A H 1.0530 0.5582 0.8343 0.046 Uiso 1 1 calc R
H1B H 1.0439 0.6090 0.7740 0.046 Uiso 1 1 calc R
C2 C 1.0525(15) 0.6424(5) 0.8759(5) 0.030(2) Uani 1 1 d .
C3 C 1.0469(12) 0.7038(4) 0.8630(5) 0.0206(19) Uani 1 1 d .
C4 C 0.9873(13) 0.7296(5) 0.7890(5) 0.024(2) Uani 1 1 d .
H4A H 1.0458 0.7052 0.7533 0.028 Uiso 1 1 calc R
H4B H 1.0394 0.7705 0.7877 0.028 Uiso 1 1 calc R
C5 C 1.1193(16) 0.7434(4) 0.9180(5) 0.029(2) Uani 1 1 d .
H5 H 1.1147 0.7855 0.9090 0.034 Uiso 1 1 calc R
C6 C 1.1961(13) 0.7232(5) 0.9839(5) 0.027(2) Uani 1 1 d .
H6 H 1.2421 0.7509 1.0203 0.033 Uiso 1 1 calc R
C7 C 1.2054(17) 0.6623(5) 0.9966(6) 0.040(3) Uani 1 1 d .
H7 H 1.2602 0.6472 1.0415 0.047 Uiso 1 1 calc R
C8 C 1.134(2) 0.6232(6) 0.9431(6) 0.048(3) Uani 1 1 d .
H8 H 1.1400 0.5812 0.9526 0.057 Uiso 1 1 calc R
C9 C 0.678(3) 0.5414(6) 0.8762(7) 0.060(5) Uani 1 1 d .
C10 C 0.659(2) 0.5936(7) 0.9298(7) 0.062(4) Uani 1 1 d .
H10A H 0.6263 0.5776 0.9760 0.093 Uiso 1 1 calc R
H10B H 0.5655 0.6214 0.9095 0.093 Uiso 1 1 calc R
H10C H 0.7746 0.6150 0.9380 0.093 Uiso 1 1 calc R
C11 C 0.810(3) 0.4949(6) 0.9095(8) 0.088(7) Uani 1 1 d .
H11A H 0.9307 0.5129 0.9175 0.132 Uiso 1 1 calc R
H11B H 0.8134 0.4606 0.8765 0.132 Uiso 1 1 calc R
H11C H 0.7722 0.4813 0.9559 0.132 Uiso 1 1 calc R
C12 C 0.489(3) 0.5125(8) 0.8646(9) 0.089(7) Uani 1 1 d .
H12A H 0.4898 0.4798 0.8292 0.133 Uiso 1 1 calc R
H12B H 0.4001 0.5429 0.8464 0.133 Uiso 1 1 calc R
H12C H 0.4558 0.4964 0.9108 0.133 Uiso 1 1 calc R
C13 C 0.796(2) 0.5171(5) 0.7212(6) 0.047(3) Uani 1 1 d .
C14 C 0.962(2) 0.4799(7) 0.7387(8) 0.062(4) Uani 1 1 d .
H14A H 0.9551 0.4436 0.7087 0.094 Uiso 1 1 calc R
H14B H 0.9728 0.4686 0.7901 0.094 Uiso 1 1 calc R
H14C H 1.0686 0.5034 0.7287 0.094 Uiso 1 1 calc R
C15 C 0.644(3) 0.4690(7) 0.7123(9) 0.086(7) Uani 1 1 d .
H15A H 0.6525 0.4466 0.6672 0.128 Uiso 1 1 calc R
H15B H 0.5263 0.4888 0.7106 0.128 Uiso 1 1 calc R
H15C H 0.6581 0.4412 0.7535 0.128 Uiso 1 1 calc R
C16 C 0.812(2) 0.5512(6) 0.6494(6) 0.060(5) Uani 1 1 d .
H16A H 0.8969 0.5847 0.6583 0.090 Uiso 1 1 calc R
H16B H 0.6934 0.5669 0.6307 0.090 Uiso 1 1 calc R
H16C H 0.8557 0.5237 0.6137 0.090 Uiso 1 1 calc R
C17 C 0.6455(13) 0.7897(5) 0.8185(5) 0.024(2) Uani 1 1 d .
C18 C 0.4441(16) 0.8051(5) 0.7947(6) 0.033(2) Uani 1 1 d .
H18A H 0.3953 0.8293 0.8324 0.050 Uiso 1 1 calc R
H18B H 0.3746 0.7678 0.7874 0.050 Uiso 1 1 calc R
H18C H 0.4359 0.8280 0.7492 0.050 Uiso 1 1 calc R
C19 C 0.7513(16) 0.8483(5) 0.8287(6) 0.037(2) Uani 1 1 d .
H19A H 0.7011 0.8728 0.8657 0.056 Uiso 1 1 calc R
H19B H 0.7429 0.8704 0.7827 0.056 Uiso 1 1 calc R
H19C H 0.8781 0.8393 0.8442 0.056 Uiso 1 1 calc R
C20 C 0.6454(16) 0.7565(5) 0.8922(5) 0.031(2) Uani 1 1 d .
H20A H 0.7689 0.7448 0.9096 0.047 Uiso 1 1 calc R
H20B H 0.5696 0.7205 0.8858 0.047 Uiso 1 1 calc R
H20C H 0.5975 0.7833 0.9277 0.047 Uiso 1 1 calc R
C21 C 0.7790(15) 0.7749(4) 0.6641(5) 0.028(2) Uani 1 1 d .
C22 C 0.7967(17) 0.7228(5) 0.6085(5) 0.031(2) Uani 1 1 d .
H22A H 0.6846 0.6994 0.6030 0.047 Uiso 1 1 calc R
H22B H 0.8972 0.6965 0.6262 0.047 Uiso 1 1 calc R
H22C H 0.8194 0.7398 0.5615 0.047 Uiso 1 1 calc R
C23 C 0.6204(18) 0.8149(5) 0.6345(6) 0.043(3) Uani 1 1 d .
H23A H 0.6169 0.8510 0.6647 0.065 Uiso 1 1 calc R
H23B H 0.5072 0.7926 0.6353 0.065 Uiso 1 1 calc R
H23C H 0.6360 0.8267 0.5845 0.065 Uiso 1 1 calc R
C24 C 0.9525(15) 0.8137(5) 0.6665(5) 0.029(2) Uani 1 1 d .
H24A H 0.9592 0.8329 0.6192 0.044 Uiso 1 1 calc R
H24B H 1.0585 0.7880 0.6779 0.044 Uiso 1 1 calc R
H24C H 0.9494 0.8447 0.7039 0.044 Uiso 1 1 calc R
C25 C 0.254(2) 0.5887(5) 0.5380(5) 0.040(3) Uani 1 1 d .
H25 H 0.2655 0.6054 0.5884 0.048 Uiso 1 1 calc R
Cl3 Cl 0.2708(7) 0.50963(13) 0.54387(16) 0.0572(10) Uani 1 1 d .
Cl4 Cl 0.4327(5) 0.61719(14) 0.49256(18) 0.0494(8) Uani 1 1 d .
Cl5 Cl 0.0457(6) 0.61086(17) 0.4953(2) 0.0619(11) Uani 1 1 d .

loop_
_atom_site_aniso_label
_atom_site_aniso_U_11
_atom_site_aniso_U_22
_atom_site_aniso_U_33
_atom_site_aniso_U_23
_atom_site_aniso_U_13
_atom_site_aniso_U_12
Pt1 0.02812(17) 0.02717(16) 0.01896(14) -0.00157(17) 0.00102(14) -0.0041(2)
P1 0.056(2) 0.0174(12) 0.0235(12) 0.0004(10) -0.0081(12) -0.0016(12)
P2 0.0257(12) 0.0161(10) 0.0190(11) -0.0001(9) 0.0021(9) -0.0008(9)
Cl1 0.0389(16) 0.062(2) 0.0321(14) -0.0157(13) -0.0074(12) 0.0207(14)
Cl2 0.075(3) 0.066(2) 0.0490(19) 0.0036(17) 0.0004(18) -0.035(2)
C1 0.045(7) 0.022(5) 0.042(6) -0.005(4) -0.022(5) 0.011(5)
C2 0.042(6) 0.024(5) 0.023(4) 0.005(4) -0.007(4) 0.001(4)
C3 0.019(4) 0.023(4) 0.019(4) 0.001(3) 0.000(3) -0.003(4)
C4 0.021(5) 0.029(5) 0.019(4) 0.004(4) -0.003(4) 0.000(4)
C5 0.035(6) 0.021(5) 0.029(5) -0.003(4) 0.001(5) -0.003(4)
C6 0.019(5) 0.039(6) 0.023(5) -0.009(4) -0.001(4) -0.001(4)
C7 0.050(7) 0.038(7) 0.027(5) 0.004(4) -0.012(5) -0.013(5)
C8 0.067(9) 0.031(6) 0.041(6) 0.002(5) -0.022(7) 0.007(6)
C9 0.109(14) 0.039(7) 0.029(6) 0.011(5) -0.010(7) -0.024(8)
C10 0.093(13) 0.060(9) 0.035(7) 0.013(6) 0.014(7) -0.009(9)
C11 0.18(2) 0.042(8) 0.036(7) 0.018(6) -0.019(11) 0.011(11)
C12 0.119(16) 0.084(13) 0.061(10) 0.043(9) -0.002(11) -0.053(12)
C13 0.074(9) 0.023(5) 0.040(6) -0.008(5) -0.009(7) 0.002(6)
C14 0.072(10) 0.050(8) 0.059(9) -0.008(7) -0.022(8) 0.036(8)
C15 0.15(2) 0.041(8) 0.061(9) -0.028(7) 0.000(11) -0.029(11)
C16 0.110(13) 0.040(7) 0.026(5) -0.012(5) -0.004(7) 0.033(8)
C17 0.022(5) 0.026(5) 0.024(5) -0.002(4) 0.004(4) 0.004(4)
C18 0.038(6) 0.030(5) 0.031(5) -0.003(4) 0.005(5) 0.009(5)
C19 0.048(7) 0.026(5) 0.038(6) -0.014(5) 0.005(5) -0.004(6)
C20 0.042(7) 0.030(5) 0.023(5) -0.003(4) 0.011(5) 0.006(5)
C21 0.033(6) 0.025(5) 0.025(5) 0.001(4) 0.002(5) 0.003(5)
C22 0.039(6) 0.033(5) 0.022(5) -0.003(4) 0.000(5) -0.006(5)
C23 0.058(8) 0.037(6) 0.033(6) 0.010(5) -0.003(6) 0.012(6)
C24 0.037(6) 0.027(5) 0.025(5) 0.007(4) 0.006(4) -0.002(5)
C25 0.070(9) 0.025(5) 0.022(5) 0.002(4) -0.009(6) -0.017(6)
Cl3 0.110(3) 0.0246(13) 0.0358(15) 0.0001(11) 0.0003(19) -0.0099(18)
Cl4 0.068(2) 0.0372(16) 0.0457(17) -0.0014(13) 0.0165(16) -0.0135(15)
Cl5 0.063(2) 0.057(2) 0.062(2) 0.0238(18) -0.0132(18) -0.0168(19)

loop_
_atom_type_symbol
_atom_type_description
_atom_type_scat_dispersion_real
_atom_type_scat_dispersion_imag
_atom_type_scat_source
C C 0.0033 0.0016 'International Tables Vol C Tables 4.2.6.8 and 6.1.1.4'
H H 0.0000 0.0000 'International Tables Vol C Tables 4.2.6.8 and 6.1.1.4'
P P 0.1023 0.0942 'International Tables Vol C Tables 4.2.6.8 and 6.1.1.4'
Cl Cl 0.1484 0.1585 'International Tables Vol C Tables 4.2.6.8 and 6.1.1.4'
Pt Pt -1.7033 8.3905 'International Tables Vol C Tables 4.2.6.8 and 6.1.1.4'

loop_
_geom_angle_atom_site_label_1
_geom_angle_atom_site_label_2
_geom_angle_atom_site_label_3
_geom_angle
P1 Pt1 P2 104.06(10)
P1 Pt1 Cl2 87.24(14)
P2 Pt1 Cl2 168.26(13)
P1 Pt1 Cl1 164.91(11)
P2 Pt1 Cl1 89.64(11)
Cl2 Pt1 Cl1 79.51(14)
C1 P1 C9 103.8(7)
C1 P1 C13 98.3(6)
C9 P1 C13 110.6(6)
C1 P1 Pt1 118.2(4)
C9 P1 Pt1 114.8(6)
C13 P1 Pt1 109.7(4)
C4 P2 C17 104.8(5)
C4 P2 C21 96.9(5)
C17 P2 C21 111.2(4)
C4 P2 Pt1 118.7(3)
C17 P2 Pt1 110.8(3)
C21 P2 Pt1 113.5(3)
C2 C1 P1 124.2(9)
C3 C2 C8 117.2(10)
C3 C2 C1 123.1(9)
C8 C2 C1 119.4(10)
C2 C3 C5 119.2(9)
C2 C3 C4 122.1(9)
C5 C3 C4 118.3(9)
C3 C4 P2 122.0(7)
C6 C5 C3 122.2(9)
C5 C6 C7 119.0(10)
C6 C7 C8 119.1(10)
C7 C8 C2 123.3(11)
C11 C9 C10 110.3(12)
C11 C9 C12 108.7(13)
C10 C9 C12 105.4(16)
C11 C9 P1 112.1(13)
C10 C9 P1 105.7(8)
C12 C9 P1 114.3(9)
C14 C13 C16 108.7(13)
C14 C13 C15 102.8(12)
C16 C13 C15 111.5(12)
C14 C13 P1 114.6(9)
C16 C13 P1 105.9(7)
C15 C13 P1 113.4(11)
C19 C17 C20 110.1(9)
C19 C17 C18 108.6(9)
C20 C17 C18 105.6(8)
C19 C17 P2 113.0(7)
C20 C17 P2 106.9(7)
C18 C17 P2 112.5(7)
C23 C21 C24 107.2(9)
C23 C21 C22 107.8(9)
C24 C21 C22 107.8(9)
C23 C21 P2 113.7(8)
C24 C21 P2 114.3(7)
C22 C21 P2 105.6(7)
Cl5 C25 Cl4 111.3(6)
Cl5 C25 Cl3 111.4(7)
Cl4 C25 Cl3 109.4(8)

loop_
_geom_bond_atom_site_label_1
_geom_bond_atom_site_label_2
_geom_bond_distance
Pt1 P1 2.267(3)
Pt1 P2 2.304(2)
Pt1 Cl2 2.321(4)
Pt1 Cl1 2.362(3)
P1 C1 1.826(12)
P1 C9 1.902(13)
P1 C13 1.909(12)
P2 C4 1.872(10)
P2 C17 1.882(10)
P2 C21 1.920(10)
C1 C2 1.509(14)
C2 C3 1.387(13)
C2 C8 1.395(14)
C3 C5 1.412(13)
C3 C4 1.511(12)
C5 C6 1.372(14)
C6 C7 1.376(15)
C7 C8 1.385(16)
C9 C11 1.52(2)
C9 C10 1.54(2)
C9 C12 1.54(2)
C13 C14 1.501(19)
C13 C16 1.547(18)
C13 C15 1.55(2)
C17 C19 1.523(15)
C17 C20 1.552(14)
C17 C18 1.559(15)
C21 C23 1.537(16)
C21 C24 1.551(15)
C21 C22 1.565(14)
C25 Cl5 1.739(14)
C25 Cl4 1.764(14)
C25 Cl3 1.766(11)

loop_
_geom_torsion_atom_site_label_1
_geom_torsion_atom_site_label_2
_geom_torsion_atom_site_label_3
_geom_torsion_atom_site_label_4
_geom_torsion
P2 Pt1 P1 C1 -8.6(5)
Cl2 Pt1 P1 C1 174.6(5)
Cl1 Pt1 P1 C1 146.1(6)
P2 Pt1 P1 C9 114.5(5)
Cl2 Pt1 P1 C9 -62.3(5)
Cl1 Pt1 P1 C9 -90.7(6)
P2 Pt1 P1 C13 -120.1(5)
Cl2 Pt1 P1 C13 63.1(5)
Cl1 Pt1 P1 C13 34.6(7)
P1 Pt1 P2 C4 8.2(4)
Cl2 Pt1 P2 C4 172.3(6)
Cl1 Pt1 P2 C4 -165.4(4)
P1 Pt1 P2 C17 -113.0(3)
Cl2 Pt1 P2 C17 51.1(7)
Cl1 Pt1 P2 C17 73.3(3)
P1 Pt1 P2 C21 121.0(4)
Cl2 Pt1 P2 C21 -74.9(7)
Cl1 Pt1 P2 C21 -52.6(4)
C9 P1 C1 C2 -65.4(11)
C13 P1 C1 C2 -179.1(9)
Pt1 P1 C1 C2 63.1(11)
P1 C1 C2 C3 -78.6(14)
P1 C1 C2 C8 107.5(13)
C8 C2 C3 C5 -1.1(16)
C1 C2 C3 C5 -175.1(11)
C8 C2 C3 C4 171.1(11)
C1 C2 C3 C4 -2.9(17)
C2 C3 C4 P2 79.3(12)
C5 C3 C4 P2 -108.5(10)
C17 P2 C4 C3 63.1(9)
C21 P2 C4 C3 177.2(8)
Pt1 P2 C4 C3 -61.2(9)
C2 C3 C5 C6 0.2(16)
C4 C3 C5 C6 -172.2(10)
C3 C5 C6 C7 1.0(17)
C5 C6 C7 C8 -1.3(19)
C6 C7 C8 C2 0(2)
C3 C2 C8 C7 1(2)
C1 C2 C8 C7 175.0(13)
C1 P1 C9 C11 -47.3(11)
C13 P1 C9 C11 57.3(12)
Pt1 P1 C9 C11 -177.8(9)
C1 P1 C9 C10 73.0(12)
C13 P1 C9 C10 177.5(11)
Pt1 P1 C9 C10 -57.6(12)
C1 P1 C9 C12 -171.5(12)
C13 P1 C9 C12 -67.0(14)
Pt1 P1 C9 C12 57.9(13)
C1 P1 C13 C14 34.3(12)
C9 P1 C13 C14 -73.9(13)
Pt1 P1 C13 C14 158.4(10)
C1 P1 C13 C16 -85.6(11)
C9 P1 C13 C16 166.2(11)
Pt1 P1 C13 C16 38.5(12)
C1 P1 C13 C15 151.9(11)
C9 P1 C13 C15 43.7(13)
Pt1 P1 C13 C15 -84.0(10)
C4 P2 C17 C19 52.0(8)
C21 P2 C17 C19 -51.7(9)
Pt1 P2 C17 C19 -178.9(7)
C4 P2 C17 C20 -69.2(8)
C21 P2 C17 C20 -172.9(7)
Pt1 P2 C17 C20 59.9(7)
C4 P2 C17 C18 175.4(7)
C21 P2 C17 C18 71.7(9)
Pt1 P2 C17 C18 -55.5(8)
C4 P2 C21 C23 -152.4(8)
C17 P2 C21 C23 -43.5(9)
Pt1 P2 C21 C23 82.2(8)
C4 P2 C21 C24 -28.7(8)
C17 P2 C21 C24 80.2(8)
Pt1 P2 C21 C24 -154.1(6)
C4 P2 C21 C22 89.6(8)
C17 P2 C21 C22 -161.5(7)
Pt1 P2 C21 C22 -35.8(8)
